data_1575291
loop_
_publ_author_name
'Pal, Prasanta'
'Bulgarevich, Kirill'
'Hanaki, Ryota'
'Kawabata, Kohsuke'
'Takimiya, Kazuo'

_publ_section_title
;
 Extension of the &#x3c0;-conjugated core of methylchalcogenolated
 polycyclic aromatic hydrocarbons: synthesis and characterization of
 1,4,7,10-tetrakis(methylthio)- and tetramethoxy-coronene.
;
_journal_issue 34
_journal_name_full 'Chemical science'
_journal_page_first 15368
_journal_page_last 15377
_journal_paper_doi 10.1039/d5sc03215f
_journal_volume 16
_journal_year 2025
_chemical_formula_moiety 'C26 H20 S4'
_chemical_formula_sum 'C26 H20 S4'
_chemical_formula_weight 460.66
_space_group_crystal_system triclinic
_space_group_IT_number 2
_space_group_name_Hall '-P 1'
_space_group_name_H-M_alt 'P -1'
_atom_sites_solution_hydrogens geom
_atom_sites_solution_primary dual
_audit_creation_date 2025-02-20
_audit_creation_method
;
Olex2 1.5-ac7-013
(compiled 2025.01.02 svn.rf662f148 for Rigaku Oxford Diffraction, GUI svn.r7109)
;
_audit_update_record
;
2025-04-25 deposited with the CCDC.	2025-07-31 downloaded from the CCDC.
;
_cell_angle_alpha 89.351(3)
_cell_angle_beta 77.263(3)
_cell_angle_gamma 87.865(2)
_cell_formula_units_Z 1
_cell_length_a 5.0737(2)
_cell_length_b 9.0307(2)
_cell_length_c 11.3090(5)
_cell_measurement_reflns_used 5310
_cell_measurement_temperature 100(2)
_cell_measurement_theta_max 75.0280
_cell_measurement_theta_min 3.9680
_cell_volume 505.06(3)
_computing_cell_refinement 'CrysAlisPro 1.171.44.94a (Rigaku OD, 2025)'
_computing_data_collection 'CrysAlisPro system (CCD 44.94a 64-bit (release 17-02-2025))'
_computing_data_reduction 'CrysAlisPro 1.171.44.94a (Rigaku OD, 2025)'
_computing_molecular_graphics 'Olex2 1.5-ac7-013 (Dolomanov et al., 2009)'
_computing_publication_material 'Olex2 1.5-ac7-013 (Dolomanov et al., 2009)'
_computing_structure_refinement 'SHELXL 2018/3 (Sheldrick, 2015)'
_computing_structure_solution 'SHELXT 2018/2 (Sheldrick, 2018)'
_diffrn_ambient_temperature 100(2)
_diffrn_detector 'Hybrid Pixel Array Detector'
_diffrn_detector_area_resol_mean 10.0000
_diffrn_detector_type HyPix
_diffrn_measured_fraction_theta_full 0.990
_diffrn_measured_fraction_theta_max 0.924
_diffrn_measurement_details
;
List of Runs (angles in degrees, time in seconds):

  # Type    Start    End  Width  t~exp~   \w     \q     \k     \f   Frames
#--------------------------------------------------------------------------
  1  \w    -68.00 -25.00   0.50    0.05    --  -97.00  57.00-150.00   86
  2  \w   -108.00 -25.00   0.50    0.05    --  -97.00  77.00  30.00  166
  3  \w    -68.00 -25.00   0.50    0.05    --  -97.00  57.00   0.00   86
  4  \w   -169.00 -49.00   0.50    0.05    --  -97.00   0.00  60.00  240
  5  \w   -169.00 -49.00   0.50    0.05    --  -97.00   0.00  60.00  240
  6  \w    -29.00  26.00   0.50    0.05    --  -47.91  19.00 -30.00  110
  7  \w    -29.00  26.00   0.50    0.05    --  -47.91  19.00 -60.00  110
  8  \w    -29.00  26.00   0.50    0.05    --  -47.91  19.00-120.00  110
  9  \w     21.00  96.00   0.50    0.05    --   47.91-132.00 -35.00  150
 10  \w     35.00 117.00   0.50    0.05    --  104.77-132.00 -35.00  164
 11  \w     24.00 100.00   0.50    0.05    --   47.91-137.00 147.00  152
 12  \w     33.00 120.00   0.50    0.05    --  104.77-137.00 147.00  174
 13  \w     36.00 111.00   0.50    0.05    --  104.77-125.00 150.00  150
 14  \w     33.00 104.00   0.50    0.05    --  104.77 -77.00 150.00  142
 15  \w     33.00  64.00   0.50    0.05    --  104.77 -57.00 120.00   62
 16  \w     33.00 104.00   0.50    0.05    --  104.77 -77.00 120.00  142
 17  \w     33.00  64.00   0.50    0.05    --  104.77 -57.00  30.00   62
 18  \w     33.00  64.00   0.50    0.05    --  104.77 -57.00 -30.00   62
 19  \w     33.00  64.00   0.50    0.05    --  104.77 -57.00 -90.00   62
 20  \w     33.00  64.00   0.50    0.05    --  104.77 -57.00-150.00   62
 21  \w    -24.00  24.00   0.50    0.05    --   47.91 -19.00 -60.00   96
 22  \w    -24.00  24.00   0.50    0.05    --   47.91 -19.00-120.00   96
 23  \w     68.00 120.00   0.50    0.05    --   47.91 137.00-148.00  104
 24  \w     68.00 175.00   0.50    0.05    --  104.77 137.00-148.00  214
 25  \w     72.00 175.00   0.50    0.05    --  104.77 132.00  34.00  206
 26  \w     72.00 118.00   0.50    0.05    --   47.91 132.00  34.00   92
 27  \w   -116.00 -27.00   0.50    0.05    --  -97.00 132.00  34.00  178
 28  \w    -96.00 -27.00   0.50    0.05    --  -47.91 132.00  34.00  138
 29  \w   -100.00 -29.00   0.50    0.05    --  -47.91 137.00-148.00  142
 30  \w   -120.00 -29.00   0.50    0.05    --  -97.00 137.00-148.00  182
 31  \w   -120.00 -29.00   0.50    0.05    --  -97.00 137.00-148.00  182
 32  \w   -170.00 -89.00   0.50    0.05    --  -97.00 -19.00-180.00  162
 33  \w   -169.00 -89.00   0.50    0.05    --  -97.00 -37.00 -90.00  160
 34  \w   -169.00 -74.00   0.50    0.05    --  -97.00-137.00 147.00  190
 35  \w   -120.00 -74.00   0.50    0.05    --  -47.91-137.00 147.00   92
 36  \w   -169.00 -84.00   0.50    0.05    --  -97.00 -57.00  30.00  170
 37  \w   -167.00 -91.00   0.50    0.05    --  -97.00 -99.00 -30.00  152
 38  \w   -167.00 -91.00   0.50    0.05    --  -97.00 -99.00 -90.00  152
 39  \w   -167.00 -78.00   0.50    0.05    --  -97.00-132.00 -35.00  178
 40  \w   -120.00 -35.00   0.50    0.05    --  -47.91 -57.00-120.00  170
 41  \w   -120.00 -27.00   0.50    0.05    --  -47.91 -77.00 -30.00  186
 42  \w   -120.00 -69.00   0.50    0.05    --  -47.91 -57.00  30.00  102
 43  \w   -120.00 -27.00   0.50    0.05    --  -47.91 -77.00 120.00  186
;
_diffrn_measurement_device 'four-circle diffractometer'
_diffrn_measurement_device_type 'ROD, SynergyCustom DW system, HyPix'
_diffrn_measurement_method '\w scans'
_diffrn_orient_matrix_type 'CrysAlisPro convention (1999,Acta A55,543-557)'
_diffrn_orient_matrix_UB_11 -0.0629616000
_diffrn_orient_matrix_UB_12 -0.0016235000
_diffrn_orient_matrix_UB_13 0.1396359000
_diffrn_orient_matrix_UB_21 0.0856136000
_diffrn_orient_matrix_UB_22 -0.1655605000
_diffrn_orient_matrix_UB_23 -0.0014776000
_diffrn_orient_matrix_UB_31 0.2928025000
_diffrn_orient_matrix_UB_32 0.0415891000
_diffrn_orient_matrix_UB_33 -0.0022606000
_diffrn_radiation_monochromator mirror
_diffrn_radiation_probe x-ray
_diffrn_radiation_type 'Cu K\a'
_diffrn_radiation_wavelength 1.54184
_diffrn_reflns_av_R_equivalents 0.0620
_diffrn_reflns_av_unetI/netI 0.0424
_diffrn_reflns_Laue_measured_fraction_full 0.990
_diffrn_reflns_Laue_measured_fraction_max 0.924
_diffrn_reflns_limit_h_max 6
_diffrn_reflns_limit_h_min -5
_diffrn_reflns_limit_k_max 11
_diffrn_reflns_limit_k_min -11
_diffrn_reflns_limit_l_max 13
_diffrn_reflns_limit_l_min -13
_diffrn_reflns_number 11239
_diffrn_reflns_point_group_measured_fraction_full 0.990
_diffrn_reflns_point_group_measured_fraction_max 0.924
_diffrn_reflns_theta_full 67.684
_diffrn_reflns_theta_max 77.642
_diffrn_reflns_theta_min 4.008
_diffrn_source 'Rotating-anode X-ray tube'
_diffrn_source_type 'Rigaku (Cu) X-ray Source'
_exptl_absorpt_coefficient_mu 4.402
_exptl_absorpt_correction_T_max 1.00000
_exptl_absorpt_correction_T_min 0.44710
_exptl_absorpt_correction_type multi-scan
_exptl_absorpt_process_details
;
CrysAlisPro 1.171.44.94a (Rigaku Oxford Diffraction, 2025)
Empirical absorption correction using spherical harmonics,
implemented in SCALE3 ABSPACK scaling algorithm.
;
_exptl_crystal_colour yellow
_exptl_crystal_colour_primary yellow
_exptl_crystal_density_diffrn 1.515
_exptl_crystal_description plate
_exptl_crystal_F_000 240
_refine_diff_density_max 0.490
_refine_diff_density_min -0.515
_refine_diff_density_rms 0.105
_refine_ls_extinction_method none
_refine_ls_goodness_of_fit_ref 1.182
_refine_ls_hydrogen_treatment constr
_refine_ls_matrix_type full
_refine_ls_number_parameters 147
_refine_ls_number_reflns 1993
_refine_ls_number_restraints 0
_refine_ls_restrained_S_all 1.182
_refine_ls_R_factor_all 0.0816
_refine_ls_R_factor_gt 0.0771
_refine_ls_shift/su_max 0.000
_refine_ls_shift/su_mean 0.000
_refine_ls_structure_factor_coef Fsqd
_refine_ls_weighting_details 'w=1/[\s^2^(Fo^2^)+3.3564P] where P=(Fo^2^+2Fc^2^)/3'
_refine_ls_weighting_scheme calc
_refine_ls_wR_factor_gt 0.1796
_refine_ls_wR_factor_ref 0.1814
_reflns_Friedel_coverage 0.000
_reflns_number_gt 1821
_reflns_number_total 1993
_reflns_threshold_expression 'I > 2\s(I)'
_cod_data_source_file d5sc03215f2.cif
_cod_data_source_block 250220_mt-benzoperylene_plate_100k
_cod_depositor_comments 'Adding full bibliography for 1575279--1575293.cif.'
_cod_database_code 1575291
_shelx_shelxl_version_number 2018/3
_chemical_oxdiff_formula CHS
_chemical_oxdiff_usercomment 'CSD: QIKNAZ'
_shelx_space_group_comment
;
The symmetry employed for this shelxl refinement is uniquely defined
by the following loop, which should always be used as a source of
symmetry information in preference to the above space-group names.
They are only intended as comments.
;
_diffrn_oxdiff_digest_od_ed
;

;
_olex2_refinement_description
;
1. Fixed Uiso
 At 1.2 times of:
  All C(H) groups
 At 1.5 times of:
  All C(H,H,H) groups
2. Others
 Fixed Sof: H003(0.5) H006(0.5) C00F(0.5) H00H(0.5) C00G(0.5) H00I(0.5)
3.a Aromatic/amide H refined with riding coordinates:
 C003(H003), C004(H004), C006(H006), C00B(H00B), C00F(H00H), C00G(H00I)
3.b Idealised Me refined as rotating group:
 C00D(H00A,H00C,H00D), C00E(H00E,H00F,H00G)
;
_olex2_submission_special_instructions 'No special instructions were received'
_oxdiff_exptl_absorpt_empirical_details
;
Empirical correction (ABSPACK) includes:
- Absorption correction using spherical harmonics
- Frame scaling
;
_oxdiff_exptl_absorpt_empirical_full_max 1.574
_oxdiff_exptl_absorpt_empirical_full_min 0.589

loop_
_space_group_symop_operation_xyz
'x, y, z'
'-x, -y, -z'

loop_
_atom_site_label
_atom_site_type_symbol
_atom_site_fract_x
_atom_site_fract_y
_atom_site_fract_z
_atom_site_U_iso_or_equiv
_atom_site_adp_type
_atom_site_occupancy
_atom_site_site_symmetry_order
_atom_site_calc_flag
_atom_site_refinement_flags_posn
_atom_site_refinement_flags_adp
_atom_site_refinement_flags_occupancy
_atom_site_disorder_assembly
_atom_site_disorder_group
S001 S 0.5971(3) 0.16441(14) 0.75249(12) 0.0287(3) Uani 1 1 d . . . . .
S002 S 0.5263(3) 0.29498(17) 0.05869(13) 0.0380(4) Uani 1 1 d . . . . .
C003 C 0.2521(10) 0.3592(5) 0.6752(5) 0.0237(10) Uani 1 1 d . . . . .
H003 H 0.193815 0.382569 0.758817 0.028 Uiso 0.5 1 calc R U P A 2
C004 C 0.5592(10) 0.2225(5) 0.5153(5) 0.0265(11) Uani 1 1 d . . . . .
H004 H 0.705726 0.153010 0.490588 0.032 Uiso 1 1 calc R U . . .
C005 C 0.4385(10) 0.2925(5) 0.4274(5) 0.0256(11) Uani 1 1 d . . . . .
C006 C 0.1938(10) 0.4296(5) 0.2522(5) 0.0253(11) Uani 1 1 d . . . . .
H006 H 0.109153 0.473675 0.192800 0.030 Uiso 0.5 1 calc R U P B 2
C007 C 0.4680(10) 0.2534(5) 0.6354(5) 0.0250(11) Uani 1 1 d . . . . .
C008 C 0.1269(10) 0.4284(5) 0.5894(5) 0.0236(10) Uani 1 1 d . . . . .
C009 C 0.0987(10) 0.4648(5) 0.3732(5) 0.0244(10) Uani 1 1 d . . . . .
C00A C 0.2183(10) 0.3968(5) 0.4637(5) 0.0246(11) Uani 1 1 d . . . . .
C00B C 0.5374(10) 0.2625(6) 0.3022(5) 0.0257(11) Uani 1 1 d . . . . .
H00B H 0.688799 0.196060 0.277670 0.031 Uiso 1 1 calc R U . . .
C00C C 0.4181(11) 0.3278(6) 0.2160(5) 0.0278(11) Uani 1 1 d . . . . .
C00D C 0.8695(11) 0.0472(6) 0.6712(5) 0.0318(12) Uani 1 1 d . . . . .
H00A H 1.002927 0.108137 0.618290 0.048 Uiso 1 1 calc R U . . .
H00C H 0.798454 -0.023414 0.621959 0.048 Uiso 1 1 calc R U . . .
H00D H 0.955705 -0.006980 0.728947 0.048 Uiso 1 1 calc R U . . .
C00E C 0.7961(12) 0.1574(7) 0.0494(5) 0.0364(13) Uani 1 1 d . . . . .
H00E H 0.871579 0.132734 -0.035843 0.055 Uiso 1 1 calc R U . . .
H00F H 0.725603 0.068093 0.093397 0.055 Uiso 1 1 calc R U . . .
H00G H 0.937907 0.196506 0.085410 0.055 Uiso 1 1 calc R U . . .
C00F C 0.1595(19) 0.3987(11) 0.7958(9) 0.023(2) Uani 0.5 1 d . . P C 1
H00H H 0.245461 0.355026 0.854923 0.027 Uiso 0.5 1 calc R U P C 1
C00G C 0.055(2) 0.4999(11) 0.1670(10) 0.026(2) Uani 0.5 1 d . . P D 1
H00I H 0.111427 0.476216 0.083362 0.031 Uiso 0.5 1 calc R U P D 1

loop_
_atom_site_aniso_label
_atom_site_aniso_U_11
_atom_site_aniso_U_22
_atom_site_aniso_U_33
_atom_site_aniso_U_23
_atom_site_aniso_U_13
_atom_site_aniso_U_12
S001 0.0291(7) 0.0284(6) 0.0298(7) -0.0003(5) -0.0101(5) 0.0078(5)
S002 0.0423(8) 0.0460(9) 0.0259(7) -0.0081(6) -0.0117(6) 0.0219(6)
C003 0.022(2) 0.019(2) 0.031(3) -0.004(2) -0.008(2) 0.0007(18)
C004 0.025(3) 0.024(2) 0.033(3) -0.004(2) -0.011(2) 0.0059(19)
C005 0.027(3) 0.020(2) 0.033(3) -0.004(2) -0.013(2) 0.0034(19)
C006 0.028(3) 0.022(2) 0.028(3) -0.002(2) -0.012(2) 0.0034(19)
C007 0.020(2) 0.023(2) 0.035(3) -0.001(2) -0.013(2) 0.0026(19)
C008 0.023(2) 0.019(2) 0.030(3) 0.000(2) -0.011(2) 0.0002(18)
C009 0.021(2) 0.022(2) 0.032(3) -0.003(2) -0.010(2) -0.0002(19)
C00A 0.022(2) 0.022(2) 0.029(3) -0.004(2) -0.007(2) 0.0045(18)
C00B 0.021(2) 0.028(3) 0.028(3) -0.003(2) -0.005(2) 0.0040(19)
C00C 0.027(3) 0.028(3) 0.030(3) -0.004(2) -0.011(2) 0.006(2)
C00D 0.034(3) 0.027(3) 0.036(3) -0.005(2) -0.012(2) 0.008(2)
C00E 0.038(3) 0.038(3) 0.033(3) -0.005(2) -0.009(2) 0.017(2)
C00F 0.023(5) 0.025(5) 0.023(5) -0.001(4) -0.010(4) -0.002(4)
C00G 0.028(5) 0.021(5) 0.029(5) 0.006(4) -0.009(4) -0.001(4)

loop_
_atom_type_symbol
_atom_type_description
_atom_type_scat_dispersion_real
_atom_type_scat_dispersion_imag
_atom_type_scat_source
C C 0.0181 0.0091 'International Tables Vol C Tables 4.2.6.8 and 6.1.1.4'
H H 0.0000 0.0000 'International Tables Vol C Tables 4.2.6.8 and 6.1.1.4'
S S 0.3331 0.5567 'International Tables Vol C Tables 4.2.6.8 and 6.1.1.4'

loop_
_citation_id
_citation_doi
_citation_year
1 10.1039/D5SC03215F 2025

loop_
_geom_angle_atom_site_label_1
_geom_angle_atom_site_label_2
_geom_angle_atom_site_label_3
_geom_angle
_geom_angle_site_symmetry_1
_geom_angle_site_symmetry_3
_geom_angle_publ_flag
C007 S001 C00D 103.3(3) . . ?
C00C S002 C00E 103.5(3) . . ?
C008 C003 C007 119.1(5) . . ?
C00F C003 C007 123.1(6) . . ?
C00F C003 C008 117.8(6) . . ?
C007 C004 C005 120.8(5) . . ?
C004 C005 C00A 120.0(5) . . ?
C004 C005 C00B 120.7(4) . . ?
C00B C005 C00A 119.3(4) . . ?
C009 C006 C00C 120.5(5) . . ?
C009 C006 C00G 116.8(6) . . ?
C00C C006 C00G 122.7(6) . . ?
C003 C007 S001 115.2(4) . . ?
C004 C007 S001 123.8(4) . . ?
C004 C007 C003 121.0(5) . . ?
C003 C008 C009 120.8(5) . 2_566 ?
C003 C008 C00A 120.6(4) . . ?
C00A C008 C009 118.6(4) . 2_566 ?
C006 C009 C008 120.7(5) . 2_566 ?
C006 C009 C00A 120.5(4) . . ?
C00A C009 C008 118.7(5) . 2_566 ?
C008 C00A C005 118.5(4) . . ?
C009 C00A C005 118.8(5) . . ?
C009 C00A C008 122.7(4) . . ?
C00C C00B C005 121.2(4) . . ?
C006 C00C S002 116.4(4) . . ?
C00B C00C S002 124.0(4) . . ?
C00B C00C C006 119.6(5) . . ?
C003 C00F C00G 122.2(9) . 2_566 ?
C00F C00G C006 121.6(9) 2_566 . ?

loop_
_geom_bond_atom_site_label_1
_geom_bond_atom_site_label_2
_geom_bond_distance
_geom_bond_site_symmetry_2
_geom_bond_publ_flag
S001 C007 1.774(5) . ?
S001 C00D 1.797(5) . ?
S002 C00C 1.767(5) . ?
S002 C00E 1.800(5) . ?
C003 C007 1.425(7) . ?
C003 C008 1.401(7) . ?
C003 C00F 1.387(11) . ?
C004 C005 1.410(7) . ?
C004 C007 1.363(7) . ?
C005 C00A 1.425(6) . ?
C005 C00B 1.419(7) . ?
C006 C009 1.383(7) . ?
C006 C00C 1.426(7) . ?
C006 C00G 1.442(11) . ?
C008 C009 1.461(7) 2_566 ?
C008 C00A 1.424(7) . ?
C009 C00A 1.423(7) . ?
C00B C00C 1.373(7) . ?
C00F C00G 1.390(14) 2_566 ?
